data_2005316
loop_
_publ_author_name
'Rosair, G. M.'
'Welch, A. J.'
'Weller, A. S.'

_publ_section_title
;
 Redetermination of
 1,7-Diphenyl-1,7-dicarba-<i>closo</i>-dodecaborane(12)
;
_journal_issue 9
_journal_name_full 'Acta Crystallographica Section C'
_journal_page_first 2221
_journal_page_last 2222
_journal_paper_doi 10.1107/S0108270196002107
_journal_volume 52
_journal_year 1996
_chemical_formula_moiety 'C14 H20 B10'
_chemical_formula_structural '(C6 H5)2 (C2 B10 H10)'
_chemical_formula_sum 'C14 H20 B10'
_chemical_formula_weight 296.40
_chemical_name_common meta-diphenylcarborane
_chemical_name_systematic
;
 1,7-diphenyl-1,7-dicarbadodecaborane
;
_space_group_IT_number 14
_symmetry_cell_setting monoclinic
_symmetry_space_group_name_Hall '-P 2yn'
_symmetry_space_group_name_H-M 'P 1 21/n 1'
_audit_creation_method SHELXL
_cell_angle_alpha 90.00
_cell_angle_beta 103.971(8)
_cell_angle_gamma 90.00
_cell_formula_units_Z 4
_cell_length_a 10.8980(13)
_cell_length_b 7.6993(6)
_cell_length_c 20.713(2)
_cell_measurement_reflns_used 29
_cell_measurement_temperature 293(2)
_cell_measurement_theta_max 12.44
_cell_measurement_theta_min 4.72
_cell_volume 1686.6(3)
_computing_cell_refinement XSCANS
_computing_data_collection 'XSCANS (Siemens, 1994)'
_computing_data_reduction XSCANS
_computing_molecular_graphics 'SHELXTL/PC (Sheldrick, 1994)'
_computing_publication_material SHELXTL/PC
_computing_structure_refinement SHELXTL/PC
_computing_structure_solution 'SHELXTL/PC (Sheldrick, 1994)'
_diffrn_ambient_temperature 293(2)
_diffrn_measurement_device 'Siemens P4'
_diffrn_measurement_method '\w scans'
_diffrn_radiation_monochromator graphite
_diffrn_radiation_source 'fine-focus sealed tube'
_diffrn_radiation_type MoK\a
_diffrn_radiation_wavelength 0.71073
_diffrn_reflns_av_R_equivalents 0.0371
_diffrn_reflns_av_sigmaI/netI 0.0499
_diffrn_reflns_limit_h_max 12
_diffrn_reflns_limit_h_min -1
_diffrn_reflns_limit_k_max 9
_diffrn_reflns_limit_k_min -1
_diffrn_reflns_limit_l_max 24
_diffrn_reflns_limit_l_min -24
_diffrn_reflns_number 3949
_diffrn_reflns_theta_max 25.00
_diffrn_reflns_theta_min 2.03
_diffrn_standards_decay_% '5.9%; corrected for'
_diffrn_standards_interval_count 97
_diffrn_standards_number 3
_exptl_absorpt_coefficient_mu 0.057
_exptl_absorpt_correction_T_max 0.803
_exptl_absorpt_correction_T_min 0.748
_exptl_absorpt_correction_type 'empirical via \y scans (SHELXTL/PC; Sheldrick, 1994)'
_exptl_crystal_colour colourless
_exptl_crystal_density_diffrn 1.167
_exptl_crystal_density_meas ?
_exptl_crystal_description block
_exptl_crystal_F_000 616
_exptl_crystal_size_max 0.6
_exptl_crystal_size_mid 0.5
_exptl_crystal_size_min 0.4
_refine_diff_density_max 0.190
_refine_diff_density_min -0.170
_refine_ls_extinction_method none
_refine_ls_goodness_of_fit_all 1.020
_refine_ls_goodness_of_fit_obs 1.068
_refine_ls_hydrogen_treatment 'H atoms riding'
_refine_ls_matrix_type full
_refine_ls_number_parameters 227
_refine_ls_number_reflns 2927
_refine_ls_number_restraints 0
_refine_ls_restrained_S_all 1.478
_refine_ls_restrained_S_obs 1.068
_refine_ls_R_factor_all 0.0945
_refine_ls_R_factor_obs 0.0601
_refine_ls_shift/esd_max 0.000
_refine_ls_shift/esd_mean 0.000
_refine_ls_structure_factor_coef Fsqd
_refine_ls_weighting_details 'w = 1/[\s^2^(Fo^2^)+(0.0856P)^2^+0.4235P] where P=(Fo^2^+2Fc^2^)/3'
_refine_ls_weighting_scheme calc
_refine_ls_wR_factor_all 0.2465
_refine_ls_wR_factor_obs 0.1477
_reflns_number_observed 2012
_reflns_number_total 2929
_reflns_observed_criterion >2sigma(I)
_cod_data_source_file ab1346.cif
_cod_data_source_block andy6ab
_cod_depositor_comments
;
The following automatic conversions were performed:
'_symmetry_cell_setting' value 'Monoclinic' changed to 'monoclinic'
according to '/home/saulius/struct/CIF-dictionaries/cif_core.dic'
dictionary named 'cif_core.dic' version 2.4.1 from 2010-06-29.

Automatic conversion script
Id: cif_fix_enum 1527 2010-12-29 10:47:43Z saulius 

The following automatic conversions were performed:

'_symmetry_cell_setting' value 'Monoclinic' changed to 'monoclinic'
according to /home/saulius/struct/CIF-dictionaries/cif_core.dic
dictionary named 'cif_core.dic' version 2.4.1 from 2010-06-29.

Automatic conversion script
Id: cif_fix_values 1715 2011-07-08 13:25:40Z adriana 

The following automatic conversions were performed:

'_exptl_crystal_density_meas' value 'not measured' was changed to '?'
- the value is perceived as not measured.

Automatic conversion script
Id: cif_fix_values 3008 2015-01-20 13:52:24Z robertas 

The following automatic conversions were performed:

'_refine_ls_weighting_scheme' value 'calc w =
1/[\s^2^(Fo^2^)+(0.0856P)^2^+0.4235P] where P=(Fo^2^+2Fc^2^)/3' was
changed to 'calc'. New tag '_refine_ls_weighting_details' was
created. The value of the new tag was set to 'w =
1/[\s^2^(Fo^2^)+(0.0856P)^2^+0.4235P] where P=(Fo^2^+2Fc^2^)/3'.

Automatic conversion script
Id: cif_fix_values 3143 2015-03-26 13:38:13Z robertas 
;
_cod_original_sg_symbol_H-M 'P 21/n'
_cod_database_code 2005316

loop_
_symmetry_equiv_pos_as_xyz
'x, y, z'
'-x+1/2, y+1/2, -z+1/2'
'-x, -y, -z'
'x-1/2, -y-1/2, z-1/2'

loop_
_atom_site_aniso_label
_atom_site_aniso_U_11
_atom_site_aniso_U_22
_atom_site_aniso_U_33
_atom_site_aniso_U_12
_atom_site_aniso_U_13
_atom_site_aniso_U_23
C1 0.0409(12) 0.0373(12) 0.0447(12) -0.0002(9) 0.0148(9) -0.0018(9)
B2 0.0444(14) 0.0407(13) 0.0447(13) -0.0027(11) 0.0134(11) 0.0022(11)
B3 0.0399(13) 0.0406(13) 0.0433(13) 0.0003(11) 0.0123(11) 0.0033(11)
B4 0.052(2) 0.0361(13) 0.067(2) 0.0053(12) 0.0104(13) 0.0012(13)
B5 0.051(2) 0.056(2) 0.070(2) -0.0005(14) 0.0239(14) -0.0217(15)
B6 0.053(2) 0.063(2) 0.0467(14) -0.0130(14) 0.0231(12) -0.0059(13)
C7 0.0390(12) 0.0399(12) 0.0485(12) 0.0011(9) 0.0136(9) -0.0001(10)
B8 0.051(2) 0.0399(14) 0.068(2) 0.0086(13) 0.0084(14) 0.0054(13)
B9 0.049(2) 0.057(2) 0.101(3) 0.0132(15) 0.013(2) -0.027(2)
B10 0.048(2) 0.083(2) 0.073(2) -0.006(2) 0.0301(15) -0.027(2)
B11 0.048(2) 0.064(2) 0.0515(15) -0.0114(14) 0.0212(12) -0.0028(14)
B12 0.0399(15) 0.063(2) 0.078(2) 0.0039(14) 0.0174(14) -0.019(2)
C13 0.0460(13) 0.0414(12) 0.0440(12) -0.0003(10) 0.0103(10) 0.0018(10)
C14 0.057(2) 0.062(2) 0.075(2) 0.0089(14) 0.0011(13) -0.0155(15)
C15 0.066(2) 0.077(2) 0.083(2) -0.003(2) -0.010(2) -0.018(2)
C16 0.084(2) 0.057(2) 0.065(2) -0.007(2) 0.006(2) -0.0137(14)
C17 0.080(2) 0.072(2) 0.079(2) 0.010(2) 0.014(2) -0.029(2)
C18 0.054(2) 0.071(2) 0.073(2) 0.0084(14) 0.0065(13) -0.0254(15)
C19 0.0421(12) 0.0354(11) 0.0515(13) -0.0028(10) 0.0140(10) -0.0056(10)
C20 0.0472(14) 0.067(2) 0.0535(14) -0.0057(12) 0.0180(11) -0.0067(12)
C21 0.0484(15) 0.073(2) 0.081(2) -0.0105(13) 0.0273(14) -0.019(2)
C22 0.0435(14) 0.0491(15) 0.101(2) 0.0005(12) 0.0102(15) -0.0129(15)
C23 0.057(2) 0.058(2) 0.082(2) -0.0050(13) -0.0046(14) 0.0101(15)
C24 0.0526(15) 0.0538(15) 0.062(2) -0.0083(12) 0.0071(12) 0.0094(12)

loop_
_atom_site_label
_atom_site_occupancy
_atom_site_fract_x
_atom_site_fract_y
_atom_site_fract_z
_atom_site_U_iso_or_equiv
_atom_site_thermal_displace_type
_atom_site_calc_flag
_atom_site_refinement_flags
_atom_site_type_symbol
C1 1 -0.0264(2) 0.4434(3) 0.15469(10) 0.0402(5) Uani d . C
B2 1 -0.0955(2) 0.2469(3) 0.13132(11) 0.0428(6) Uani d . B
H2 1 -0.0430(2) 0.1242(3) 0.13338(11) 0.055(6) Uiso calc R H
B3 1 -0.0890(2) 0.4099(3) 0.07179(12) 0.0409(6) Uani d . B
H3 1 -0.0323(2) 0.3927(3) 0.03493(12) 0.047(6) Uiso calc R H
B4 1 -0.1033(3) 0.6141(4) 0.10786(14) 0.0524(7) Uani d . B
H4 1 -0.0557(3) 0.7306(4) 0.09509(14) 0.071(8) Uiso calc R H
B5 1 -0.1195(3) 0.5758(4) 0.1905(2) 0.0573(8) Uani d . B
H5 1 -0.0823(3) 0.6677(4) 0.2312(2) 0.068(7) Uiso calc R H
B6 1 -0.1150(3) 0.3486(4) 0.20431(13) 0.0523(7) Uani d . B
H6 1 -0.0748(3) 0.2935(4) 0.25392(13) 0.054(6) Uiso calc R H
C7 1 -0.2257(2) 0.3010(3) 0.06970(10) 0.0419(5) Uani d . C
B8 1 -0.2348(3) 0.5203(4) 0.0517(2) 0.0541(7) Uani d . B
H8 1 -0.2742(3) 0.5747(4) 0.0019(2) 0.074(8) Uiso calc R H
B9 1 -0.2542(3) 0.6222(4) 0.1256(2) 0.0702(10) Uani d . B
H9 1 -0.3061(3) 0.7452(4) 0.1242(2) 0.101(10) Uiso calc R H
B10 1 -0.2617(3) 0.4583(5) 0.1847(2) 0.0656(9) Uani d . B
H10 1 -0.3186(3) 0.4740(5) 0.2216(2) 0.089(9) Uiso calc R H
B11 1 -0.2469(3) 0.2540(4) 0.14776(13) 0.0530(7) Uani d . B
H11 1 -0.2943(3) 0.1364(4) 0.15972(13) 0.065(7) Uiso calc R H
B12 1 -0.3325(3) 0.4246(4) 0.0991(2) 0.0598(8) Uani d . B
H12 1 -0.4357(3) 0.4176(4) 0.0798(2) 0.073(8) Uiso calc R H
C13 1 -0.2699(2) 0.1747(3) 0.01281(10) 0.0439(5) Uani d . C
C14 1 -0.3924(3) 0.1737(4) -0.02450(13) 0.0675(8) Uani d . C
H14A 1 -0.4503(3) 0.2519(4) -0.01457(13) 0.081 Uiso calc R H
C15 1 -0.4312(3) 0.0584(4) -0.0767(2) 0.0802(9) Uani d . C
H15A 1 -0.5148(3) 0.0601(4) -0.1013(2) 0.096 Uiso calc R H
C16 1 -0.3487(3) -0.0575(4) -0.09244(14) 0.0703(8) Uani d . C
H16A 1 -0.3752(3) -0.1349(4) -0.12752(14) 0.084 Uiso calc R H
C17 1 -0.2270(3) -0.0580(4) -0.05596(15) 0.0777(9) Uani d . C
H17A 1 -0.1696(3) -0.1364(4) -0.06621(15) 0.093 Uiso calc R H
C18 1 -0.1879(3) 0.0565(4) -0.00398(14) 0.0677(8) Uani d . C
H18A 1 -0.1041(3) 0.0539(4) 0.02036(14) 0.081 Uiso calc R H
C19 1 0.1167(2) 0.4520(3) 0.17884(11) 0.0425(5) Uani d . C
C20 1 0.1897(2) 0.5056(4) 0.13637(12) 0.0550(6) Uani d . C
H20A 1 0.1509(2) 0.5380(4) 0.09299(12) 0.066 Uiso calc R H
C21 1 0.3201(2) 0.5111(4) 0.15818(15) 0.0654(8) Uani d . C
H21A 1 0.3686(2) 0.5475(4) 0.12941(15) 0.078 Uiso calc R H
C22 1 0.3780(3) 0.4632(3) 0.2217(2) 0.0660(8) Uani d . C
H22A 1 0.4657(3) 0.4655(3) 0.2360(2) 0.079 Uiso calc R H
C23 1 0.3066(3) 0.4118(4) 0.2643(2) 0.0691(8) Uani d . C
H23A 1 0.3459(3) 0.3806(4) 0.3077(2) 0.083 Uiso calc R H
C24 1 0.1763(2) 0.4062(3) 0.24295(13) 0.0574(7) Uani d . C
H24A 1 0.1285(2) 0.3711(3) 0.27221(13) 0.069 Uiso calc R H

loop_
_atom_type_symbol
_atom_type_description
_atom_type_scat_dispersion_real
_atom_type_scat_dispersion_imag
_atom_type_scat_source
C C 0.0033 0.0016 'International Tables Vol C Tables 4.2.6.8 and 6.1.1.4'
H H 0.0000 0.0000 'International Tables Vol C Tables 4.2.6.8 and 6.1.1.4'
B B 0.0013 0.0007 'International Tables Vol C Tables 4.2.6.8 and 6.1.1.4'

loop_
_geom_angle_atom_site_label_1
_geom_angle_atom_site_label_2
_geom_angle_atom_site_label_3
_geom_angle
_geom_angle_publ_flag
C19 C1 B3 117.8(2) y
C19 C1 B2 118.7(2) y
B3 C1 B2 62.57(13) n
C19 C1 B4 118.2(2) y
B3 C1 B4 61.81(14) n
B2 C1 B4 113.2(2) n
C19 C1 B5 119.7(2) y
B3 C1 B5 112.8(2) n
B2 C1 B5 112.3(2) n
B4 C1 B5 62.4(2) n
C19 C1 B6 119.9(2) y
B3 C1 B6 112.9(2) n
B2 C1 B6 61.56(14) n
B4 C1 B6 113.0(2) n
B5 C1 B6 61.6(2) n
C1 B2 C7 103.0(2) n
C1 B2 B6 59.90(14) n
C7 B2 B6 106.4(2) n
C1 B2 B11 106.7(2) n
C7 B2 B11 59.48(14) n
B6 B2 B11 60.55(15) n
C1 B2 B3 58.71(13) n
C7 B2 B3 58.36(13) n
B6 B2 B3 108.4(2) n
B11 B2 B3 108.0(2) n
C7 B3 C1 103.6(2) n
C7 B3 B8 59.81(14) n
C1 B3 B8 106.5(2) n
C7 B3 B4 106.5(2) n
C1 B3 B4 59.60(14) n
B8 B3 B4 60.2(2) n
C7 B3 B2 59.10(13) n
C1 B3 B2 58.73(13) n
B8 B3 B2 108.7(2) n
B4 B3 B2 108.3(2) n
C1 B4 B3 58.59(13) n
C1 B4 B8 105.4(2) n
B3 B4 B8 59.84(15) n
C1 B4 B9 105.0(2) n
B3 B4 B9 107.5(2) n
B8 B4 B9 60.3(2) n
C1 B4 B5 58.87(15) n
B3 B4 B5 107.4(2) n
B8 B4 B5 108.1(2) n
B9 B4 B5 59.7(2) n
C1 B5 B9 105.0(2) n
C1 B5 B6 59.33(14) n
B9 B5 B6 107.9(2) n
C1 B5 B10 105.3(2) n
B9 B5 B10 60.1(2) n
B6 B5 B10 59.8(2) n
C1 B5 B4 58.78(14) n
B9 B5 B4 59.7(2) n
B6 B5 B4 108.2(2) n
B10 B5 B4 107.8(2) n
C1 B6 B2 58.54(13) n
C1 B6 B10 105.4(2) n
B2 B6 B10 107.8(2) n
C1 B6 B5 59.06(15) n
B2 B6 B5 107.8(2) n
B10 B6 B5 60.1(2) n
C1 B6 B11 105.1(2) n
B2 B6 B11 59.84(15) n
B10 B6 B11 60.1(2) n
B5 B6 B11 108.1(2) n
C13 C7 B3 116.7(2) y
C13 C7 B2 118.3(2) y
B3 C7 B2 62.55(13) n
C13 C7 B12 120.9(2) y
B3 C7 B12 112.4(2) n
B2 C7 B12 112.2(2) n
C13 C7 B11 120.3(2) y
B3 C7 B11 113.2(2) n
B2 C7 B11 61.69(14) n
B12 C7 B11 62.0(2) n
C13 C7 B8 118.0(2) y
B3 C7 B8 61.82(15) n
B2 C7 B8 113.1(2) n
B12 C7 B8 61.8(2) n
B11 C7 B8 113.1(2) n
C7 B8 B3 58.37(14) n
C7 B8 B4 105.2(2) n
B3 B8 B4 59.96(15) n
C7 B8 B12 59.05(15) n
B3 B8 B12 107.3(2) n
B4 B8 B12 107.8(2) n
C7 B8 B9 105.0(2) n
B3 B8 B9 107.3(2) n
B4 B8 B9 59.9(2) n
B12 B8 B9 59.6(2) n
B12 B9 B5 108.2(2) n
B12 B9 B4 108.0(2) n
B5 B9 B4 60.6(2) n
B12 B9 B10 60.1(2) n
B5 B9 B10 60.0(2) n
B4 B9 B10 108.6(2) n
B12 B9 B8 60.1(2) n
B5 B9 B8 108.4(2) n
B4 B9 B8 59.8(2) n
B10 B9 B8 108.4(2) n
B6 B10 B5 60.1(2) n
B6 B10 B11 60.2(2) n
B5 B10 B11 108.2(2) n
B6 B10 B12 108.1(2) n
B5 B10 B12 107.7(2) n
B11 B10 B12 60.1(2) n
B6 B10 B9 108.0(2) n
B5 B10 B9 59.9(2) n
B11 B10 B9 108.0(2) n
B12 B10 B9 59.7(2) n
C7 B11 B2 58.83(13) n
C7 B11 B10 105.4(2) n
B2 B11 B10 107.3(2) n
C7 B11 B12 59.00(15) n
B2 B11 B12 107.5(2) n
B10 B11 B12 59.9(2) n
C7 B11 B6 105.2(2) n
B2 B11 B6 59.62(14) n
B10 B11 B6 59.7(2) n
B12 B11 B6 107.5(2) n
C7 B12 B9 105.5(2) n
C7 B12 B10 105.4(2) n
B9 B12 B10 60.2(2) n
C7 B12 B8 59.12(15) n
B9 B12 B8 60.3(2) n
B10 B12 B8 108.6(2) n
C7 B12 B11 59.04(14) n
B9 B12 B11 108.2(2) n
B10 B12 B11 59.9(2) n
B8 B12 B11 108.5(2) n
C14 C13 C18 117.2(2) n
C14 C13 C7 121.7(2) n
C18 C13 C7 121.1(2) n
C13 C14 C15 121.1(3) n
C16 C15 C14 120.9(3) n
C17 C16 C15 118.8(3) n
C16 C17 C18 120.6(3) n
C17 C18 C13 121.5(3) n
C24 C19 C20 118.7(2) n
C24 C19 C1 120.9(2) n
C20 C19 C1 120.4(2) n
C19 C20 C21 120.3(2) n
C22 C21 C20 120.3(3) n
C21 C22 C23 119.8(3) n
C22 C23 C24 120.2(3) n
C19 C24 C23 120.6(2) n

loop_
_geom_bond_atom_site_label_1
_geom_bond_atom_site_label_2
_geom_bond_distance
_geom_bond_publ_flag
C1 C19 1.520(3) y
C1 B3 1.707(3) y
C1 B2 1.707(3) y
C1 B4 1.725(3) y
C1 B5 1.727(3) y
C1 B6 1.732(3) y
B2 C7 1.715(3) y
B2 B6 1.760(4) y
B2 B11 1.764(4) y
B2 B3 1.773(3) y
B3 C7 1.701(3) y
B3 B8 1.761(4) y
B3 B4 1.763(4) y
B4 B8 1.768(4) y
B4 B9 1.771(4) y
B4 B5 1.787(4) y
B5 B9 1.771(5) y
B5 B6 1.772(4) y
B5 B10 1.773(4) y
B6 B10 1.767(4) y
B6 B11 1.777(4) y
C7 C13 1.514(3) y
C7 B12 1.725(3) y
C7 B11 1.726(3) y
C7 B8 1.727(3) y
B8 B12 1.774(4) y
B8 B9 1.777(4) y
B9 B12 1.765(4) y
B9 B10 1.774(5) y
B10 B11 1.773(4) y
B10 B12 1.773(4) y
B11 B12 1.777(5) y
C13 C14 1.371(3) n
C13 C18 1.378(3) n
C14 C15 1.384(4) n
C15 C16 1.361(4) n
C16 C17 1.359(4) n
C17 C18 1.377(4) n
C19 C24 1.376(3) n
C19 C20 1.383(3) n
C20 C21 1.384(3) n
C21 C22 1.366(4) n
C22 C23 1.367(4) n
C23 C24 1.382(3) n
